data_7002838
loop_
_publ_author_name
'Takemura, Yukie'
'Nakajima, Takayuki'
'Tanase, Tomoaki'

_publ_section_title
;
 Interconversion between ladder-type octanuclear and linear
 tetranuclear copper(i) complexes supported by tetraphosphine ligands
;
_journal_issue 46
_journal_name_full 'Dalton Transactions'
_journal_page_first 10231
_journal_page_last 10243
_journal_paper_doi 10.1039/b909252h
_journal_year 2009
_chemical_formula_moiety 'C80 H72 Cl6 Cu8 F6 O6 P8 S2 '
_chemical_formula_sum 'C80 H72 Cl6 Cu8 F6 O6 P8 S2'
_chemical_formula_weight 2276.43
_space_group_IT_number 14
_symmetry_cell_setting monoclinic
_symmetry_Int_Tables_number 14
_symmetry_space_group_name_Hall '-P 2ybc'
_symmetry_space_group_name_H-M 'P 1 21/c 1'
_cell_angle_alpha 90.0000
_cell_angle_beta 95.3499(11)
_cell_angle_gamma 90.0000
_cell_formula_units_Z 2
_cell_length_a 12.222(4)
_cell_length_b 14.096(5)
_cell_length_c 24.830(9)
_cell_measurement_reflns_used 5864
_cell_measurement_temperature 153(2)
_cell_measurement_theta_max 27.5
_cell_measurement_theta_min 3.0
_cell_volume 4259(3)
_computing_cell_refinement CrystalClear
_computing_data_collection CrystalClear
_computing_data_reduction CrystalStructure
_computing_molecular_graphics ORTEP-II
_computing_publication_material 'CrystalStructure 3.8'
_computing_structure_refinement CRYSTALS
_computing_structure_solution SIR97
_diffrn_ambient_temperature 153(2)
_diffrn_detector_area_resol_mean 7.31
_diffrn_measured_fraction_theta_full 0.980
_diffrn_measured_fraction_theta_max 0.980
_diffrn_measurement_device_type 'Rigaku Mercury'
_diffrn_measurement_method \w
_diffrn_radiation_type 'Mo K\a'
_diffrn_radiation_wavelength 0.71070
_diffrn_reflns_av_R_equivalents 0.036
_diffrn_reflns_limit_h_max 14
_diffrn_reflns_limit_h_min -15
_diffrn_reflns_limit_k_max 17
_diffrn_reflns_limit_k_min -17
_diffrn_reflns_limit_l_max 27
_diffrn_reflns_limit_l_min -31
_diffrn_reflns_number 39182
_diffrn_reflns_theta_full 25.00
_diffrn_reflns_theta_max 27.13
_exptl_absorpt_coefficient_mu 2.410
_exptl_absorpt_correction_T_max 0.953
_exptl_absorpt_correction_T_min 0.865
_exptl_absorpt_correction_type multi-scan
_exptl_absorpt_process_details 'Jacobson, R. (1998) Private communication'
_exptl_crystal_colour colorless
_exptl_crystal_density_diffrn 1.775
_exptl_crystal_density_method 'not measured'
_exptl_crystal_description needle
_exptl_crystal_F_000 2280.00
_exptl_crystal_size_max 0.25
_exptl_crystal_size_mid 0.05
_exptl_crystal_size_min 0.02
_refine_diff_density_max 2.50
_refine_diff_density_min -2.02
_refine_ls_extinction_coef none
_refine_ls_goodness_of_fit_ref 1.383
_refine_ls_hydrogen_treatment refall
_refine_ls_number_parameters 345
_refine_ls_number_reflns 9020
_refine_ls_R_factor_gt 0.0824
_refine_ls_shift/su_max 0.003
_refine_ls_structure_factor_coef Fsqd
_refine_ls_weighting_details 'w = 1/[0.0010Fo^2^ + 3.0000\s(Fo^2^) + 0.5000]/(4Fo^2^)'
_refine_ls_weighting_scheme calc
_refine_ls_wR_factor_ref 0.1814
_reflns_number_gt 4305
_reflns_number_total 9020
_reflns_threshold_expression F^2^>2.0\s(F^2^)
_cod_data_source_file b909252h.txt
_cod_data_source_block '_compound2-revised'
_cod_original_formula_sum 'C80 H72 Cl6 Cu8 F6 O6 P8 S2 '
_cod_database_code 7002838

loop_
_symmetry_equiv_pos_site_id
_symmetry_equiv_pos_as_xyz
1 +X,+Y,+Z
2 -X,1/2+Y,1/2-Z
3 -X,-Y,-Z
4 +X,1/2-Y,1/2+Z

loop_
_atom_site_label
_atom_site_type_symbol
_atom_site_fract_x
_atom_site_fract_y
_atom_site_fract_z
_atom_site_U_iso_or_equiv
_atom_site_adp_type
_atom_site_occupancy
_atom_site_symmetry_multiplicity
_atom_site_calc_flag
_atom_site_refinement_flags
_atom_site_disorder_assembly
_atom_site_disorder_group
Cu(1) Cu -0.17172(15) 0.22337(12) 0.04325(7) 0.0612(6) Uani 1.00 1 d . . .
Cu(2) Cu -0.13669(11) 0.03515(11) -0.01709(6) 0.0348(4) Uani 1.00 1 d . . .
Cu(3) Cu -0.01346(11) -0.10764(11) -0.08603(6) 0.0386(4) Uani 1.00 1 d . . .
Cu(4) Cu 0.12006(12) -0.21595(11) -0.16285(6) 0.0416(4) Uani 1.00 1 d . . .
Cl(1) Cl -0.1828(2) 0.0667(2) 0.07458(11) 0.0339(8) Uani 1.00 1 d . . .
Cl(2) Cl -0.0600(2) -0.1157(2) 0.00204(11) 0.0305(7) Uani 1.00 1 d . . .
Cl(3) Cl 0.0255(2) -0.2841(2) -0.09690(12) 0.0377(8) Uani 1.00 1 d . . .
S(1) S 0.2935(3) -0.3631(2) -0.17321(15) 0.0571(12) Uani 1.00 1 d . . .
P(1) P -0.2678(2) 0.2791(2) -0.02738(11) 0.0269(8) Uani 1.00 1 d . . .
P(2) P -0.2178(2) 0.0992(2) -0.09085(11) 0.0214(7) Uani 1.00 1 d . . .
P(3) P -0.1017(2) -0.0455(2) -0.15763(11) 0.0224(7) Uani 1.00 1 d . . .
P(4) P 0.0587(2) -0.1348(2) -0.23327(12) 0.0246(8) Uani 1.00 1 d . . .
F(1) F 0.2258(9) -0.4633(7) -0.0956(4) 0.120(4) Uani 1.00 1 d . . .
F(2) F 0.3986(9) -0.4249(8) -0.0869(4) 0.124(4) Uani 1.00 1 d . . .
F(3) F 0.3406(10) -0.5331(7) -0.1409(3) 0.127(4) Uani 1.00 1 d . . .
O(1) O 0.2842(6) -0.2657(6) -0.1392(3) 0.049(2) Uiso 1.00 1 d . . .
O(2) O 0.1976(8) -0.4007(7) -0.2055(4) 0.083(3) Uiso 1.00 1 d . . .
O(3) O 0.3946(10) -0.3650(8) -0.1982(5) 0.105(4) Uiso 1.00 1 d . . .
C(1) C -0.0226(8) -0.0300(7) -0.2170(4) 0.026(2) Uiso 1.00 1 d . . .
C(2) C -0.1426(8) 0.0766(7) -0.1502(3) 0.023(2) Uiso 1.00 1 d . . .
C(3) C -0.2207(8) 0.2300(7) -0.0894(4) 0.024(2) Uiso 1.00 1 d . . .
C(4) C 0.3160(14) -0.4509(13) -0.1226(7) 0.078(4) Uiso 1.00 1 d . . .
C(5) C 0.1613(8) -0.0806(7) -0.2706(4) 0.023(2) Uiso 1.00 1 d . . .
C(6) C 0.2685(9) -0.1175(8) -0.2672(4) 0.042(3) Uiso 1.00 1 d . . .
C(7) C 0.3497(10) -0.0717(9) -0.2933(4) 0.044(3) Uiso 1.00 1 d . . .
C(8) C 0.3260(11) 0.0055(9) -0.3223(5) 0.056(3) Uiso 1.00 1 d . . .
C(9) C 0.2217(9) 0.0442(9) -0.3300(5) 0.045(3) Uiso 1.00 1 d . . .
C(10) C 0.1425(9) 0.0004(8) -0.3026(4) 0.038(3) Uiso 1.00 1 d . . .
C(11) C -0.0279(8) -0.2023(7) -0.2838(4) 0.028(2) Uiso 1.00 1 d . . .
C(12) C -0.0313(8) -0.1856(8) -0.3367(4) 0.035(2) Uiso 1.00 1 d . . .
C(13) C -0.0948(9) -0.2447(8) -0.3753(5) 0.039(3) Uiso 1.00 1 d . . .
C(14) C -0.1561(9) -0.3168(9) -0.3543(4) 0.042(3) Uiso 1.00 1 d . . .
C(15) C -0.1583(9) -0.3310(9) -0.3015(5) 0.045(3) Uiso 1.00 1 d . . .
C(16) C -0.0909(8) -0.2746(8) -0.2656(4) 0.035(2) Uiso 1.00 1 d . . .
C(17) C -0.2240(7) -0.1117(7) -0.1807(3) 0.021(2) Uiso 1.00 1 d . . .
C(18) C -0.2714(9) -0.1053(8) -0.2349(4) 0.040(3) Uiso 1.00 1 d . . .
C(19) C -0.3648(9) -0.1646(8) -0.2499(4) 0.039(3) Uiso 1.00 1 d . . .
C(20) C -0.4090(9) -0.2193(8) -0.2136(4) 0.041(3) Uiso 1.00 1 d . . .
C(21) C -0.3618(9) -0.2238(9) -0.1615(5) 0.045(3) Uiso 1.00 1 d . . .
C(22) C -0.2690(9) -0.1703(8) -0.1447(4) 0.039(3) Uiso 1.00 1 d . . .
C(23) C -0.3603(7) 0.0665(7) -0.1136(3) 0.018(2) Uiso 1.00 1 d . . .
C(24) C -0.4054(8) 0.0855(8) -0.1645(4) 0.032(2) Uiso 1.00 1 d . . .
C(25) C -0.5146(9) 0.0603(8) -0.1797(5) 0.042(3) Uiso 1.00 1 d . . .
C(26) C -0.5755(9) 0.0188(8) -0.1429(4) 0.035(2) Uiso 1.00 1 d . . .
C(27) C -0.5314(8) 0.0010(7) -0.0910(4) 0.028(2) Uiso 1.00 1 d . . .
C(28) C -0.4250(8) 0.0246(7) -0.0769(4) 0.028(2) Uiso 1.00 1 d . . .
C(29) C -0.4135(8) 0.2565(7) -0.0311(4) 0.028(2) Uiso 1.00 1 d . . .
C(30) C -0.4840(8) 0.2738(8) -0.0779(4) 0.034(2) Uiso 1.00 1 d . . .
C(31) C -0.5941(8) 0.2510(7) -0.0784(4) 0.034(2) Uiso 1.00 1 d . . .
C(32) C -0.6365(9) 0.2154(8) -0.0334(4) 0.039(3) Uiso 1.00 1 d . . .
C(33) C -0.5677(9) 0.2014(9) 0.0117(5) 0.047(3) Uiso 1.00 1 d . . .
C(34) C -0.4562(8) 0.2210(7) 0.0135(4) 0.030(2) Uiso 1.00 1 d . . .
C(35) C -0.2528(8) 0.4057(7) -0.0353(4) 0.026(2) Uiso 1.00 1 d . . .
C(36) C -0.1483(9) 0.4409(9) -0.0369(4) 0.042(3) Uiso 1.00 1 d . . .
C(37) C -0.1293(10) 0.5375(9) -0.0362(4) 0.044(3) Uiso 1.00 1 d . . .
C(38) C -0.2180(10) 0.5990(10) -0.0349(5) 0.053(3) Uiso 1.00 1 d . . .
C(39) C -0.3221(9) 0.5660(8) -0.0342(4) 0.039(3) Uiso 1.00 1 d . . .
C(40) C -0.3375(9) 0.4714(8) -0.0348(4) 0.039(3) Uiso 1.00 1 d . . .
H(1) H 0.0262 0.0220 -0.2102 0.031 Uiso 1.00 1 c R . .
H(2) H -0.0730 -0.0162 -0.2475 0.031 Uiso 1.00 1 c R . .
H(3) H -0.0786 0.1153 -0.1475 0.027 Uiso 1.00 1 c R . .
H(4) H -0.1889 0.0939 -0.1815 0.027 Uiso 1.00 1 c R . .
H(5) H -0.1491 0.2532 -0.0937 0.029 Uiso 1.00 1 c R . .
H(6) H -0.2701 0.2508 -0.1188 0.029 Uiso 1.00 1 c R . .
H(7) H 0.2845 -0.1727 -0.2460 0.050 Uiso 1.00 1 c R . .
H(8) H 0.4223 -0.0964 -0.2896 0.053 Uiso 1.00 1 c R . .
H(9) H 0.3844 0.0346 -0.3389 0.067 Uiso 1.00 1 c R . .
H(10) H 0.2066 0.0979 -0.3526 0.054 Uiso 1.00 1 c R . .
H(11) H 0.0700 0.0254 -0.3058 0.046 Uiso 1.00 1 c R . .
H(12) H 0.0104 -0.1346 -0.3493 0.042 Uiso 1.00 1 c R . .
H(13) H -0.0940 -0.2354 -0.4132 0.047 Uiso 1.00 1 c R . .
H(14) H -0.1997 -0.3555 -0.3792 0.051 Uiso 1.00 1 c R . .
H(15) H -0.2026 -0.3799 -0.2886 0.054 Uiso 1.00 1 c R . .
H(16) H -0.0882 -0.2851 -0.2277 0.042 Uiso 1.00 1 c R . .
H(17) H -0.2410 -0.0651 -0.2604 0.048 Uiso 1.00 1 c R . .
H(18) H -0.3964 -0.1650 -0.2863 0.046 Uiso 1.00 1 c R . .
H(19) H -0.4740 -0.2546 -0.2235 0.050 Uiso 1.00 1 c R . .
H(20) H -0.3935 -0.2648 -0.1369 0.054 Uiso 1.00 1 c R . .
H(21) H -0.2382 -0.1746 -0.1082 0.047 Uiso 1.00 1 c R . .
H(22) H -0.3624 0.1153 -0.1896 0.038 Uiso 1.00 1 c R . .
H(23) H -0.5473 0.0715 -0.2154 0.050 Uiso 1.00 1 c R . .
H(24) H -0.6493 0.0003 -0.1531 0.042 Uiso 1.00 1 c R . .
H(25) H -0.5751 -0.0270 -0.0656 0.034 Uiso 1.00 1 c R . .
H(26) H -0.3932 0.0114 -0.0413 0.033 Uiso 1.00 1 c R . .
H(27) H -0.4548 0.2999 -0.1088 0.041 Uiso 1.00 1 c R . .
H(28) H -0.6427 0.2615 -0.1100 0.041 Uiso 1.00 1 c R . .
H(29) H -0.7118 0.1985 -0.0337 0.046 Uiso 1.00 1 c R . .
H(30) H -0.5991 0.1795 0.0430 0.056 Uiso 1.00 1 c R . .
H(31) H -0.4106 0.2097 0.0460 0.035 Uiso 1.00 1 c R . .
H(32) H -0.0880 0.3983 -0.0363 0.050 Uiso 1.00 1 c R . .
H(33) H -0.0571 0.5613 -0.0386 0.053 Uiso 1.00 1 c R . .
H(34) H -0.2056 0.6655 -0.0350 0.064 Uiso 1.00 1 c R . .
H(35) H -0.3822 0.6079 -0.0314 0.047 Uiso 1.00 1 c R . .
H(36) H -0.4104 0.4477 -0.0359 0.047 Uiso 1.00 1 c R . .

loop_
_atom_site_aniso_label
_atom_site_aniso_U_11
_atom_site_aniso_U_22
_atom_site_aniso_U_33
_atom_site_aniso_U_12
_atom_site_aniso_U_13
_atom_site_aniso_U_23
Cu(1) 0.0865(13) 0.0429(11) 0.0471(11) 0.0228(9) -0.0308(9) -0.0041(8)
Cu(2) 0.0306(8) 0.0403(9) 0.0316(8) 0.0075(7) -0.0068(6) 0.0020(7)
Cu(3) 0.0351(8) 0.0503(10) 0.0293(8) 0.0129(7) -0.0029(6) -0.0005(7)
Cu(4) 0.0465(9) 0.0401(10) 0.0379(9) 0.0063(7) 0.0025(7) 0.0032(7)
Cl(1) 0.0230(14) 0.0454(19) 0.0336(16) -0.0071(13) 0.0040(12) 0.0072(14)
Cl(2) 0.0254(14) 0.0354(17) 0.0302(15) -0.0040(13) 0.0008(12) 0.0080(13)
Cl(3) 0.0369(16) 0.0317(18) 0.0445(18) -0.0017(14) 0.0034(14) 0.0044(15)
S(1) 0.057(2) 0.057(2) 0.057(2) -0.0002(19) 0.0041(19) -0.0017(19)
P(1) 0.0285(16) 0.0267(17) 0.0244(16) 0.0075(13) -0.0034(13) -0.0036(13)
P(2) 0.0141(13) 0.0285(17) 0.0216(15) 0.0014(12) 0.0019(11) -0.0042(13)
P(3) 0.0170(14) 0.0234(16) 0.0266(16) 0.0001(12) 0.0006(12) -0.0053(13)
P(4) 0.0254(15) 0.0232(17) 0.0260(16) 0.0026(13) 0.0069(12) -0.0033(13)
F(1) 0.151(9) 0.110(9) 0.111(8) 0.029(7) 0.080(7) 0.041(7)
F(2) 0.137(9) 0.125(9) 0.099(8) 0.044(7) -0.052(7) -0.024(7)
F(3) 0.219(12) 0.083(7) 0.073(6) 0.077(8) -0.026(7) -0.010(5)

loop_
_atom_type_symbol
_atom_type_description
_atom_type_scat_dispersion_real
_atom_type_scat_dispersion_imag
_atom_type_scat_source
C C 0.003 0.002
;
International Tables for Crystallography
(1992, Vol. C, Tables 4.2.6.8 and 6.1.1.4)
;
H H 0.000 0.000
;
International Tables for Crystallography
(1992, Vol. C, Table 6.1.1.4)
;
Cl Cl 0.148 0.159
;
International Tables for Crystallography
(1992, Vol. C, Tables 4.2.6.8 and 6.1.1.4)
;
Cu Cu 0.320 1.265
;
International Tables for Crystallography
(1992, Vol. C, Tables 4.2.6.8 and 6.1.1.4)
;
F F 0.017 0.010
;
International Tables for Crystallography
(1992, Vol. C, Tables 4.2.6.8 and 6.1.1.4)
;
O O 0.011 0.006
;
International Tables for Crystallography
(1992, Vol. C, Tables 4.2.6.8 and 6.1.1.4)
;
P P 0.102 0.094
;
International Tables for Crystallography
(1992, Vol. C, Tables 4.2.6.8 and 6.1.1.4)
;
S S 0.125 0.123
;
International Tables for Crystallography
(1992, Vol. C, Tables 4.2.6.8 and 6.1.1.4)
;

loop_
_geom_angle_atom_site_label_1
_geom_angle_atom_site_label_2
_geom_angle_atom_site_label_3
_geom_angle
_geom_angle_publ_flag
_geom_angle_site_symmetry_1
_geom_angle_site_symmetry_2
_geom_angle_site_symmetry_3
Cl(1) Cu(1) Cl(3) 102.97(11) yes . . 3_555
Cl(1) Cu(1) P(1) 124.43(12) yes . . .
Cl(3) Cu(1) P(1) 132.05(13) yes 3_555 . .
Cl(1) Cu(2) Cl(2) 95.67(11) yes . . .
Cl(1) Cu(2) Cl(2) 94.34(9) yes . . 3_555
Cl(1) Cu(2) P(2) 125.37(11) yes . . .
Cl(2) Cu(2) Cl(2) 91.14(9) yes . . 3_555
Cl(2) Cu(2) P(2) 132.88(12) yes . . .
Cl(2) Cu(2) P(2) 105.92(10) yes 3_555 . .
Cl(1) Cu(3) Cl(2) 103.02(10) yes 3_555 . .
Cl(1) Cu(3) Cl(3) 92.96(10) yes 3_555 . .
Cl(1) Cu(3) P(3) 113.83(11) yes 3_555 . .
Cl(2) Cu(3) Cl(3) 96.69(11) yes . . .
Cl(2) Cu(3) P(3) 130.21(11) yes . . .
Cl(3) Cu(3) P(3) 112.92(11) yes . . .
Cl(3) Cu(4) P(4) 129.52(12) yes . . .
Cl(3) Cu(4) O(1) 100.8(2) yes . . .
P(4) Cu(4) O(1) 129.5(2) yes . . .
Cu(1) Cl(1) Cu(2) 80.60(10) yes . . .
Cu(1) Cl(1) Cu(3) 74.44(10) yes . . 3_555
Cu(2) Cl(1) Cu(3) 80.94(9) yes . . 3_555
Cu(2) Cl(2) Cu(2) 88.86(10) yes . . 3_555
Cu(2) Cl(2) Cu(3) 83.86(10) yes . . .
Cu(2) Cl(2) Cu(3) 79.21(9) yes 3_555 . .
Cu(1) Cl(3) Cu(3) 73.60(9) yes 3_555 . .
Cu(1) Cl(3) Cu(4) 80.88(10) yes 3_555 . .
Cu(3) Cl(3) Cu(4) 77.26(10) yes . . .
O(1) S(1) O(2) 120.2(5) yes . . .
O(1) S(1) O(3) 110.3(6) yes . . .
O(1) S(1) C(4) 103.7(7) yes . . .
O(2) S(1) O(3) 115.9(7) yes . . .
O(2) S(1) C(4) 101.6(7) yes . . .
O(3) S(1) C(4) 102.2(8) yes . . .
Cu(1) P(1) C(3) 110.8(3) yes . . .
Cu(1) P(1) C(29) 115.9(3) yes . . .
Cu(1) P(1) C(35) 113.1(3) yes . . .
C(3) P(1) C(29) 106.1(4) yes . . .
C(3) P(1) C(35) 103.8(4) yes . . .
C(29) P(1) C(35) 106.1(4) yes . . .
Cu(2) P(2) C(2) 112.2(3) yes . . .
Cu(2) P(2) C(3) 113.7(3) yes . . .
Cu(2) P(2) C(23) 119.6(3) yes . . .
C(2) P(2) C(3) 101.6(4) yes . . .
C(2) P(2) C(23) 104.0(4) yes . . .
C(3) P(2) C(23) 103.7(4) yes . . .
Cu(3) P(3) C(1) 116.3(3) yes . . .
Cu(3) P(3) C(2) 114.9(3) yes . . .
Cu(3) P(3) C(17) 112.5(3) yes . . .
C(1) P(3) C(2) 98.0(4) yes . . .
C(1) P(3) C(17) 106.6(4) yes . . .
C(2) P(3) C(17) 107.2(4) yes . . .
Cu(4) P(4) C(1) 113.6(3) yes . . .
Cu(4) P(4) C(5) 115.8(3) yes . . .
Cu(4) P(4) C(11) 114.4(3) yes . . .
C(1) P(4) C(5) 100.8(4) yes . . .
C(1) P(4) C(11) 106.1(4) yes . . .
C(5) P(4) C(11) 104.7(4) yes . . .
Cu(4) O(1) S(1) 104.0(4) yes . . .
P(3) C(1) P(4) 114.3(5) yes . . .
P(2) C(2) P(3) 114.3(5) yes . . .
P(1) C(3) P(2) 113.8(5) yes . . .
S(1) C(4) F(1) 111.2(12) yes . . .
S(1) C(4) F(2) 109.8(12) yes . . .
S(1) C(4) F(3) 113.8(12) yes . . .
F(1) C(4) F(2) 108.0(14) yes . . .
F(1) C(4) F(3) 106.6(14) yes . . .
F(2) C(4) F(3) 107.2(14) yes . . .
P(4) C(5) C(6) 120.2(8) yes . . .
P(4) C(5) C(10) 123.7(8) yes . . .
C(6) C(5) C(10) 116.1(10) yes . . .
C(5) C(6) C(7) 120.1(10) yes . . .
C(6) C(7) C(8) 120.4(11) yes . . .
C(7) C(8) C(9) 123.5(13) yes . . .
C(8) C(9) C(10) 115.8(11) yes . . .
C(5) C(10) C(9) 124.0(10) yes . . .
P(4) C(11) C(12) 123.2(8) yes . . .
P(4) C(11) C(16) 117.7(8) yes . . .
C(12) C(11) C(16) 119.1(10) yes . . .
C(11) C(12) C(13) 121.3(10) yes . . .
C(12) C(13) C(14) 116.7(11) yes . . .
C(13) C(14) C(15) 122.7(11) yes . . .
C(14) C(15) C(16) 118.4(11) yes . . .
C(11) C(16) C(15) 121.6(10) yes . . .
P(3) C(17) C(18) 121.3(8) yes . . .
P(3) C(17) C(22) 118.3(7) yes . . .
C(18) C(17) C(22) 120.4(9) yes . . .
C(17) C(18) C(19) 116.9(10) yes . . .
C(18) C(19) C(20) 121.5(10) yes . . .
C(19) C(20) C(21) 120.2(11) yes . . .
C(20) C(21) C(22) 121.2(11) yes . . .
C(17) C(22) C(21) 119.7(10) yes . . .
P(2) C(23) C(24) 121.8(7) yes . . .
P(2) C(23) C(28) 119.0(7) yes . . .
C(24) C(23) C(28) 119.1(8) yes . . .
C(23) C(24) C(25) 119.7(10) yes . . .
C(24) C(25) C(26) 119.6(10) yes . . .
C(25) C(26) C(27) 121.2(10) yes . . .
C(26) C(27) C(28) 118.7(10) yes . . .
C(23) C(28) C(27) 121.7(9) yes . . .
P(1) C(29) C(30) 122.7(8) yes . . .
P(1) C(29) C(34) 118.3(7) yes . . .
C(30) C(29) C(34) 119.0(9) yes . . .
C(29) C(30) C(31) 119.3(10) yes . . .
C(30) C(31) C(32) 121.3(10) yes . . .
C(31) C(32) C(33) 118.5(11) yes . . .
C(32) C(33) C(34) 122.0(11) yes . . .
C(29) C(34) C(33) 119.8(10) yes . . .
P(1) C(35) C(36) 117.6(8) yes . . .
P(1) C(35) C(40) 125.1(8) yes . . .
C(36) C(35) C(40) 117.0(10) yes . . .
C(35) C(36) C(37) 120.8(11) yes . . .
C(36) C(37) C(38) 118.9(11) yes . . .
C(37) C(38) C(39) 121.4(12) yes . . .
C(38) C(39) C(40) 118.0(11) yes . . .
C(35) C(40) C(39) 123.9(11) yes . . .
P(3) C(1) H(1) 108.3 no . . .
P(3) C(1) H(2) 108.1 no . . .
P(4) C(1) H(1) 108.3 no . . .
P(4) C(1) H(2) 108.2 no . . .
H(1) C(1) H(2) 109.5 no . . .
P(2) C(2) H(3) 108.4 no . . .
P(2) C(2) H(4) 107.9 no . . .
P(3) C(2) H(3) 108.7 no . . .
P(3) C(2) H(4) 108.0 no . . .
H(3) C(2) H(4) 109.5 no . . .
P(1) C(3) H(5) 109.3 no . . .
P(1) C(3) H(6) 107.7 no . . .
P(2) C(3) H(5) 108.9 no . . .
P(2) C(3) H(6) 107.7 no . . .
H(5) C(3) H(6) 109.5 no . . .
C(5) C(6) H(7) 118.7 no . . .
C(7) C(6) H(7) 121.2 no . . .
C(6) C(7) H(8) 119.1 no . . .
C(8) C(7) H(8) 120.6 no . . .
C(7) C(8) H(9) 117.3 no . . .
C(9) C(8) H(9) 119.2 no . . .
C(8) C(9) H(10) 121.5 no . . .
C(10) C(9) H(10) 122.7 no . . .
C(5) C(10) H(11) 117.0 no . . .
C(9) C(10) H(11) 119.0 no . . .
C(11) C(12) H(12) 119.4 no . . .
C(13) C(12) H(12) 119.3 no . . .
C(12) C(13) H(13) 121.6 no . . .
C(14) C(13) H(13) 121.7 no . . .
C(13) C(14) H(14) 117.7 no . . .
C(15) C(14) H(14) 119.6 no . . .
C(14) C(15) H(15) 120.4 no . . .
C(16) C(15) H(15) 121.2 no . . .
C(11) C(16) H(16) 118.1 no . . .
C(15) C(16) H(16) 120.3 no . . .
C(17) C(18) H(17) 121.3 no . . .
C(19) C(18) H(17) 121.7 no . . .
C(18) C(19) H(18) 119.5 no . . .
C(20) C(19) H(18) 119.0 no . . .
C(19) C(20) H(19) 120.5 no . . .
C(21) C(20) H(19) 119.3 no . . .
C(20) C(21) H(20) 118.4 no . . .
C(22) C(21) H(20) 120.4 no . . .
C(17) C(22) H(21) 120.9 no . . .
C(21) C(22) H(21) 119.4 no . . .
C(23) C(24) H(22) 119.8 no . . .
C(25) C(24) H(22) 120.5 no . . .
C(24) C(25) H(23) 121.2 no . . .
C(26) C(25) H(23) 119.2 no . . .
C(25) C(26) H(24) 120.3 no . . .
C(27) C(26) H(24) 118.6 no . . .
C(26) C(27) H(25) 120.4 no . . .
C(28) C(27) H(25) 120.9 no . . .
C(23) C(28) H(26) 118.9 no . . .
C(27) C(28) H(26) 119.4 no . . .
C(29) C(30) H(27) 119.3 no . . .
C(31) C(30) H(27) 121.5 no . . .
C(30) C(31) H(28) 120.3 no . . .
C(32) C(31) H(28) 118.4 no . . .
C(31) C(32) H(29) 121.7 no . . .
C(33) C(32) H(29) 119.8 no . . .
C(32) C(33) H(30) 117.3 no . . .
C(34) C(33) H(30) 120.7 no . . .
C(29) C(34) H(31) 120.9 no . . .
C(33) C(34) H(31) 119.3 no . . .
C(35) C(36) H(32) 119.6 no . . .
C(37) C(36) H(32) 119.5 no . . .
C(36) C(37) H(33) 120.2 no . . .
C(38) C(37) H(33) 120.8 no . . .
C(37) C(38) H(34) 119.3 no . . .
C(39) C(38) H(34) 119.3 no . . .
C(38) C(39) H(35) 121.4 no . . .
C(40) C(39) H(35) 120.6 no . . .
C(35) C(40) H(36) 117.6 no . . .
C(39) C(40) H(36) 118.5 no . . .

loop_
_geom_bond_atom_site_label_1
_geom_bond_atom_site_label_2
_geom_bond_distance
_geom_bond_publ_flag
_geom_bond_site_symmetry_1
_geom_bond_site_symmetry_2
Cu(1) Cl(1) 2.350(3) yes . .
Cu(1) Cl(3) 2.293(3) yes . 3_555
Cu(1) P(1) 2.165(3) yes . .
Cu(2) Cl(1) 2.436(3) yes . .
Cu(2) Cl(2) 2.355(3) yes . .
Cu(2) Cl(2) 2.653(2) yes . 3_555
Cu(2) P(2) 2.194(3) yes . .
Cu(3) Cl(1) 2.458(2) yes . 3_555
Cu(3) Cl(2) 2.313(3) yes . .
Cu(3) Cl(3) 2.551(3) yes . .
Cu(3) P(3) 2.176(2) yes . .
Cu(4) Cl(3) 2.301(3) yes . .
Cu(4) P(4) 2.164(3) yes . .
Cu(4) O(1) 2.154(8) yes . .
S(1) O(1) 1.621(9) yes . .
S(1) O(2) 1.457(10) yes . .
S(1) O(3) 1.434(13) yes . .
S(1) C(4) 1.768(19) yes . .
P(1) C(3) 1.829(10) yes . .
P(1) C(29) 1.803(10) yes . .
P(1) C(35) 1.807(11) yes . .
P(2) C(2) 1.836(10) yes . .
P(2) C(3) 1.844(10) yes . .
P(2) C(23) 1.839(9) yes . .
P(3) C(1) 1.850(11) yes . .
P(3) C(2) 1.806(10) yes . .
P(3) C(17) 1.810(9) yes . .
P(4) C(1) 1.846(10) yes . .
P(4) C(5) 1.798(10) yes . .
P(4) C(11) 1.831(10) yes . .
F(1) C(4) 1.35(2) yes . .
F(2) C(4) 1.33(2) yes . .
F(3) C(4) 1.29(2) yes . .
C(5) C(6) 1.404(15) yes . .
C(5) C(10) 1.397(15) yes . .
C(6) C(7) 1.393(17) yes . .
C(7) C(8) 1.322(18) yes . .
C(8) C(9) 1.383(18) yes . .
C(9) C(10) 1.381(17) yes . .
C(11) C(12) 1.332(15) yes . .
C(11) C(16) 1.378(15) yes . .
C(12) C(13) 1.441(15) yes . .
C(13) C(14) 1.392(17) yes . .
C(14) C(15) 1.331(17) yes . .
C(15) C(16) 1.402(16) yes . .
C(17) C(18) 1.418(14) yes . .
C(17) C(22) 1.370(15) yes . .
C(18) C(19) 1.436(16) yes . .
C(19) C(20) 1.337(17) yes . .
C(20) C(21) 1.368(16) yes . .
C(21) C(22) 1.393(16) yes . .
C(23) C(24) 1.359(13) yes . .
C(23) C(28) 1.391(14) yes . .
C(24) C(25) 1.399(15) yes . .
C(25) C(26) 1.362(17) yes . .
C(26) C(27) 1.373(15) yes . .
C(27) C(28) 1.357(14) yes . .
C(29) C(30) 1.402(14) yes . .
C(29) C(34) 1.362(15) yes . .
C(30) C(31) 1.382(15) yes . .
C(31) C(32) 1.370(16) yes . .
C(32) C(33) 1.350(16) yes . .
C(33) C(34) 1.388(16) yes . .
C(35) C(36) 1.374(15) yes . .
C(35) C(40) 1.390(15) yes . .
C(36) C(37) 1.382(18) yes . .
C(37) C(38) 1.392(18) yes . .
C(38) C(39) 1.356(17) yes . .
C(39) C(40) 1.346(17) yes . .
C(1) H(1) 0.950 no . .
C(1) H(2) 0.950 no . .
C(2) H(3) 0.950 no . .
C(2) H(4) 0.950 no . .
C(3) H(5) 0.950 no . .
C(3) H(6) 0.950 no . .
C(6) H(7) 0.950 no . .
C(7) H(8) 0.950 no . .
C(8) H(9) 0.950 no . .
C(9) H(10) 0.950 no . .
C(10) H(11) 0.950 no . .
C(12) H(12) 0.950 no . .
C(13) H(13) 0.950 no . .
C(14) H(14) 0.950 no . .
C(15) H(15) 0.950 no . .
C(16) H(16) 0.950 no . .
C(18) H(17) 0.950 no . .
C(19) H(18) 0.950 no . .
C(20) H(19) 0.950 no . .
C(21) H(20) 0.950 no . .
C(22) H(21) 0.950 no . .
C(24) H(22) 0.950 no . .
C(25) H(23) 0.950 no . .
C(26) H(24) 0.950 no . .
C(27) H(25) 0.950 no . .
C(28) H(26) 0.950 no . .
C(30) H(27) 0.950 no . .
C(31) H(28) 0.950 no . .
C(32) H(29) 0.950 no . .
C(33) H(30) 0.950 no . .
C(34) H(31) 0.950 no . .
C(36) H(32) 0.950 no . .
C(37) H(33) 0.950 no . .
C(38) H(34) 0.950 no . .
C(39) H(35) 0.950 no . .
C(40) H(36) 0.950 no . .
